data_1100816
loop_
_publ_author_name
'Li, Xiao-Fang'
'Li, Yang-Guo'
'Li, Yue-Sheng'
'Chen, Yan-Xiang'
'Hu, Ning-Hai'

_publ_section_title
;
 Copolymerization of Ethylene with Methyl Methacrylate with Neutral
 Nickel(II) Complexes Bearing \b-Ketoiminato Chelate Ligands
;
_journal_issue 10
_journal_name_full Organometallics
_journal_page_first 2502
_journal_page_last 2510
_journal_paper_doi 10.1021/om049080w
_journal_volume 24
_journal_year 2005
_chemical_formula_sum 'C46 H43 F3 N Ni O P'
_chemical_formula_weight 772.49
_space_group_IT_number 2
_symmetry_cell_setting triclinic
_symmetry_space_group_name_Hall '-P 1'
_symmetry_space_group_name_H-M 'P -1'
_atom_sites_solution_hydrogens geom
_atom_sites_solution_primary direct
_atom_sites_solution_secondary difmap
_cell_angle_alpha 72.302(12)
_cell_angle_beta 70.461(13)
_cell_angle_gamma 68.172(15)
_cell_formula_units_Z 2
_cell_length_a 12.611(3)
_cell_length_b 12.665(2)
_cell_length_c 14.887(2)
_cell_measurement_reflns_used ?
_cell_measurement_temperature 293(2)
_cell_measurement_theta_max 9.31
_cell_measurement_theta_min 5.20
_cell_volume 2035.8(6)
_diffrn_ambient_temperature 293(2)
_diffrn_detector_area_resol_mean ?
_diffrn_measurement_device_type 'Siemens P4'
_diffrn_measurement_method '\w scans'
_diffrn_radiation_monochromator graphite
_diffrn_radiation_source 'fine-focus sealed tube'
_diffrn_radiation_type MoK\a
_diffrn_radiation_wavelength 0.71073
_diffrn_reflns_av_R_equivalents 0.0251
_diffrn_reflns_av_sigmaI/netI 0.0889
_diffrn_reflns_limit_h_max 14
_diffrn_reflns_limit_h_min -1
_diffrn_reflns_limit_k_max 14
_diffrn_reflns_limit_k_min -13
_diffrn_reflns_limit_l_max 17
_diffrn_reflns_limit_l_min -17
_diffrn_reflns_number 8418
_diffrn_reflns_theta_max 24.98
_diffrn_reflns_theta_min 1.77
_diffrn_standards_decay_% 0
_diffrn_standards_interval_count 97
_diffrn_standards_interval_time ?
_diffrn_standards_number 3
_exptl_absorpt_coefficient_mu 0.564
_exptl_absorpt_correction_T_max 0.54954
_exptl_absorpt_correction_T_min 0.49629
_exptl_absorpt_correction_type psi-scan
_exptl_absorpt_process_details ?
_exptl_crystal_colour brown
_exptl_crystal_density_diffrn 1.260
_exptl_crystal_density_meas ?
_exptl_crystal_density_method 'not measured'
_exptl_crystal_description rod-like
_exptl_crystal_F_000 808
_exptl_crystal_size_max 0.52
_exptl_crystal_size_mid 0.36
_exptl_crystal_size_min 0.28
_refine_ls_extinction_coef ?
_refine_ls_extinction_method none
_refine_ls_goodness_of_fit_ref 0.872
_refine_ls_hydrogen_treatment mixed
_refine_ls_matrix_type full
_refine_ls_number_parameters 482
_refine_ls_number_reflns 7098
_refine_ls_number_restraints 0
_refine_ls_restrained_S_all 0.872
_refine_ls_R_factor_all 0.0781
_refine_ls_R_factor_gt 0.0405
_refine_ls_shift/su_max 0.001
_refine_ls_shift/su_mean 0.000
_refine_ls_structure_factor_coef Fsqd
_refine_ls_weighting_details 'calc w=1/[\s^2^(Fo^2^)+(0.0100P)^2^+0.0000P] where P=(Fo^2^+2Fc^2^)/3'
_refine_ls_weighting_scheme calc
_refine_ls_wR_factor_gt 0.0643
_refine_ls_wR_factor_ref 0.0696
_reflns_number_gt 4218
_reflns_number_total 7098
_reflns_threshold_expression >2sigma(I)
_cod_depositor_comments
;
The following automatic conversions were performed:
'_symmetry_cell_setting' value 'Triclinic' changed to 'triclinic'
according to '/home/saulius/struct/CIF-dictionaries/cif_core.dic'
dictionary named 'cif_core.dic' version 2.4.1 from 2010-06-29.

Automatic conversion script
Id: cif_fix_enum 1527 2010-12-29 10:47:43Z saulius 
;
_cod_original_sg_symbol_H-M P-1
_cod_database_code 1100816

loop_
_symmetry_equiv_pos_as_xyz
'x, y, z'
'-x, -y, -z'

loop_
_atom_site_label
_atom_site_type_symbol
_atom_site_fract_x
_atom_site_fract_y
_atom_site_fract_z
_atom_site_U_iso_or_equiv
_atom_site_adp_type
_atom_site_occupancy
_atom_site_symmetry_multiplicity
_atom_site_calc_flag
_atom_site_refinement_flags
_atom_site_disorder_assembly
_atom_site_disorder_group
Ni Ni 0.82357(3) 0.81734(3) 0.73541(3) 0.04088(11) Uani 1 1 d . . .
P P 0.68644(7) 0.73837(6) 0.75567(5) 0.0431(2) Uani 1 1 d . . .
O O 0.70004(15) 0.96034(15) 0.74550(13) 0.0489(5) Uani 1 1 d . . .
N N 0.93982(19) 0.87770(17) 0.74653(15) 0.0420(6) Uani 1 1 d . . .
F1 F 1.11005(17) 0.96791(16) 0.76664(17) 0.1017(7) Uani 1 1 d . . .
F2 F 1.00778(19) 1.13373(17) 0.7100(2) 0.1279(10) Uani 1 1 d . . .
F3 F 0.9557(2) 1.0592(2) 0.8594(2) 0.1350(11) Uani 1 1 d . . .
C1 C 0.9342(2) 0.6816(2) 0.6910(2) 0.0478(8) Uani 1 1 d . . .
C2 C 0.9955(3) 0.5804(3) 0.7451(2) 0.0634(9) Uani 1 1 d . . .
H2 H 0.9850 0.5755 0.8109 0.063 Uiso 1 1 calc R . .
C3 C 1.0714(3) 0.4870(3) 0.7033(3) 0.0893(13) Uani 1 1 d . . .
H3 H 1.1103 0.4203 0.7415 0.089 Uiso 1 1 calc R . .
C4 C 1.0903(3) 0.4915(4) 0.6064(4) 0.1083(17) Uani 1 1 d . . .
H4 H 1.1421 0.4284 0.5788 0.108 Uiso 1 1 calc R . .
C5 C 1.0321(3) 0.5899(4) 0.5501(3) 0.0915(13) Uani 1 1 d . . .
H5 H 1.0446 0.5940 0.4841 0.091 Uiso 1 1 calc R . .
C6 C 0.9545(3) 0.6833(3) 0.5925(2) 0.0613(9) Uani 1 1 d . . .
H6 H 0.9148 0.7490 0.5540 0.061 Uiso 1 1 calc R . .
C7 C 0.5488(2) 0.8067(2) 0.8375(2) 0.0442(7) Uani 1 1 d . . .
C8 C 0.4387(3) 0.8336(3) 0.8212(2) 0.0611(9) Uani 1 1 d . . .
H8 H 0.4324 0.8164 0.7671 0.061 Uiso 1 1 calc R . .
C9 C 0.3381(3) 0.8860(3) 0.8859(3) 0.0784(11) Uani 1 1 d . . .
H9 H 0.2647 0.9046 0.8742 0.078 Uiso 1 1 calc R . .
C10 C 0.3450(3) 0.9110(3) 0.9663(3) 0.0773(11) Uani 1 1 d . . .
H10 H 0.2768 0.9464 1.0090 0.077 Uiso 1 1 calc R . .
C11 C 0.4528(3) 0.8836(3) 0.9839(2) 0.0696(10) Uani 1 1 d . . .
H11 H 0.4580 0.8995 1.0390 0.070 Uiso 1 1 calc R . .
C12 C 0.5542(3) 0.8324(2) 0.9198(2) 0.0566(8) Uani 1 1 d . . .
H12 H 0.6272 0.8148 0.9320 0.057 Uiso 1 1 calc R . .
C13 C 0.6450(2) 0.7594(3) 0.6442(2) 0.0524(8) Uani 1 1 d . . .
C14 C 0.6544(3) 0.8569(3) 0.5730(3) 0.0860(12) Uani 1 1 d . . .
H14 H 0.6824 0.9101 0.5823 0.086 Uiso 1 1 calc R . .
C15 C 0.6229(4) 0.8765(4) 0.4882(3) 0.1312(19) Uani 1 1 d . . .
H15 H 0.6286 0.9434 0.4411 0.131 Uiso 1 1 calc R . .
C16 C 0.5832(4) 0.7982(5) 0.4724(3) 0.126(2) Uani 1 1 d . . .
H16 H 0.5628 0.8114 0.4145 0.126 Uiso 1 1 calc R . .
C17 C 0.5739(4) 0.7020(5) 0.5413(3) 0.1097(16) Uani 1 1 d . . .
H17 H 0.5473 0.6484 0.5309 0.110 Uiso 1 1 calc R . .
C18 C 0.6035(3) 0.6830(3) 0.6263(3) 0.0787(11) Uani 1 1 d . . .
H18 H 0.5955 0.6168 0.6735 0.079 Uiso 1 1 calc R . .
C19 C 0.7090(3) 0.5833(2) 0.8072(2) 0.0498(8) Uani 1 1 d . . .
C20 C 0.7856(3) 0.5024(3) 0.7507(2) 0.0668(10) Uani 1 1 d . . .
H20 H 0.8245 0.5282 0.6870 0.067 Uiso 1 1 calc R . .
C21 C 0.8050(3) 0.3847(3) 0.7872(3) 0.0862(12) Uani 1 1 d . . .
H21 H 0.8570 0.3318 0.7485 0.086 Uiso 1 1 calc R . .
C22 C 0.7478(3) 0.3462(3) 0.8799(3) 0.0860(12) Uani 1 1 d . . .
H22 H 0.7607 0.2669 0.9042 0.086 Uiso 1 1 calc R . .
C23 C 0.6709(3) 0.4236(3) 0.9382(3) 0.0759(10) Uani 1 1 d . . .
H23 H 0.6317 0.3967 1.0014 0.076 Uiso 1 1 calc R . .
C24 C 0.6524(3) 0.5422(3) 0.9016(2) 0.0613(9) Uani 1 1 d . . .
H24 H 0.6014 0.5946 0.9411 0.061 Uiso 1 1 calc R . .
C25 C 1.0462(2) 0.7931(2) 0.7719(2) 0.0429(7) Uani 1 1 d . . .
C26 C 1.0416(3) 0.7423(2) 0.8699(2) 0.0482(7) Uani 1 1 d . . .
C27 C 1.1441(3) 0.6614(3) 0.8926(2) 0.0657(9) Uani 1 1 d . . .
H27 H 1.1438 0.6259 0.9573 0.066 Uiso 1 1 calc R . .
C28 C 1.2461(3) 0.6329(3) 0.8211(3) 0.0732(10) Uani 1 1 d . . .
H28 H 1.3140 0.5793 0.8380 0.073 Uiso 1 1 calc R . .
C29 C 1.2484(3) 0.6830(3) 0.7251(3) 0.0673(9) Uani 1 1 d . . .
H29 H 1.3181 0.6627 0.6776 0.067 Uiso 1 1 calc R . .
C30 C 1.1489(3) 0.7632(2) 0.6976(2) 0.0509(8) Uani 1 1 d . . .
C31 C 0.9304(3) 0.7726(3) 0.9516(2) 0.0610(9) Uani 1 1 d . . .
H31 H 0.8739 0.8414 0.9233 0.061 Uiso 1 1 calc R . .
C32 C 0.8730(3) 0.6750(3) 0.9917(2) 0.0927(12) Uani 1 1 d . . .
H32A H 0.8566 0.6589 0.9395 0.093 Uiso 1 1 calc R . .
H32B H 0.8007 0.6985 1.0396 0.093 Uiso 1 1 calc R . .
H32C H 0.9256 0.6064 1.0211 0.093 Uiso 1 1 calc R . .
C33 C 0.9523(3) 0.8034(3) 1.0338(2) 0.1060(14) Uani 1 1 d . . .
H33A H 1.0031 0.7360 1.0662 0.106 Uiso 1 1 calc R . .
H33B H 0.8785 0.8294 1.0794 0.106 Uiso 1 1 calc R . .
H33C H 0.9891 0.8641 1.0074 0.106 Uiso 1 1 calc R . .
C34 C 1.1521(3) 0.8145(3) 0.5902(2) 0.0725(10) Uani 1 1 d . . .
H34 H 1.0723 0.8320 0.5835 0.073 Uiso 1 1 calc R . .
C35 C 1.1834(4) 0.9276(3) 0.5523(3) 0.1392(18) Uani 1 1 d . . .
H35A H 1.1207 0.9875 0.5821 0.139 Uiso 1 1 calc R . .
H35B H 1.1943 0.9493 0.4829 0.139 Uiso 1 1 calc R . .
H35C H 1.2550 0.9174 0.5679 0.139 Uiso 1 1 calc R . .
C36 C 1.2346(3) 0.7296(3) 0.5241(2) 0.1039(14) Uani 1 1 d . . .
H36A H 1.3148 0.7262 0.5148 0.104 Uiso 1 1 calc R . .
H36B H 1.2154 0.7555 0.4622 0.104 Uiso 1 1 calc R . .
H36C H 1.2254 0.6537 0.5536 0.104 Uiso 1 1 calc R . .
C37 C 0.9152(3) 0.9880(2) 0.7501(2) 0.0509(8) Uani 1 1 d . . .
C38 C 0.8090(3) 1.0758(2) 0.7421(2) 0.0551(8) Uani 1 1 d . . .
H38 H 0.8074 1.1517 0.7360 0.055 Uiso 1 1 calc R . .
C39 C 0.7071(3) 1.0594(2) 0.74253(18) 0.0425(7) Uani 1 1 d . . .
C40 C 0.9992(3) 1.0333(3) 0.7730(3) 0.0819(12) Uani 1 1 d . . .
C41 C 0.5952(3) 1.1582(2) 0.74503(19) 0.0449(7) Uani 1 1 d . . .
C42 C 0.5928(3) 1.2729(2) 0.7266(2) 0.0717(10) Uani 1 1 d . . .
H42 H 0.6629 1.2906 0.7113 0.072 Uiso 1 1 calc R . .
C43 C 0.4872(3) 1.3614(3) 0.7308(3) 0.0912(13) Uani 1 1 d . . .
H43 H 0.4872 1.4381 0.7173 0.091 Uiso 1 1 calc R . .
C44 C 0.3818(3) 1.3375(3) 0.7546(3) 0.0808(11) Uani 1 1 d . . .
H44 H 0.3108 1.3972 0.7584 0.081 Uiso 1 1 calc R . .
C45 C 0.3837(3) 1.2246(3) 0.7724(2) 0.0700(10) Uani 1 1 d . . .
H45 H 0.3134 1.2071 0.7884 0.070 Uiso 1 1 calc R . .
C46 C 0.4894(3) 1.1361(3) 0.7669(2) 0.0541(8) Uani 1 1 d . . .
H46 H 0.4890 1.0598 0.7783 0.054 Uiso 1 1 calc R . .

loop_
_atom_site_aniso_label
_atom_site_aniso_U_11
_atom_site_aniso_U_22
_atom_site_aniso_U_33
_atom_site_aniso_U_23
_atom_site_aniso_U_13
_atom_site_aniso_U_12
Ni 0.0406(2) 0.0370(2) 0.0500(2) -0.01385(17) -0.01054(19) -0.01383(18)
P 0.0433(5) 0.0421(4) 0.0500(5) -0.0141(4) -0.0115(4) -0.0161(4)
O 0.0397(12) 0.0370(11) 0.0709(14) -0.0164(10) -0.0129(11) -0.0092(10)
N 0.0400(15) 0.0349(13) 0.0543(15) -0.0122(11) -0.0144(12) -0.0100(12)
F1 0.0665(14) 0.0660(13) 0.205(2) -0.0483(14) -0.0661(15) -0.0111(11)
F2 0.0953(18) 0.0587(14) 0.255(3) -0.0174(16) -0.0739(19) -0.0359(13)
F3 0.113(2) 0.172(2) 0.188(3) -0.117(2) -0.0511(19) -0.0410(18)
C1 0.0416(19) 0.0463(18) 0.067(2) -0.0223(16) -0.0132(17) -0.0173(15)
C2 0.058(2) 0.053(2) 0.092(3) -0.0304(19) -0.027(2) -0.0109(18)
C3 0.061(3) 0.056(2) 0.162(4) -0.046(3) -0.042(3) 0.002(2)
C4 0.062(3) 0.098(3) 0.179(5) -0.103(4) -0.001(3) -0.005(3)
C5 0.077(3) 0.111(3) 0.107(3) -0.077(3) 0.006(3) -0.033(3)
C6 0.053(2) 0.069(2) 0.073(2) -0.0341(19) -0.0041(18) -0.0241(18)
C7 0.0427(19) 0.0444(17) 0.0477(19) -0.0104(14) -0.0064(15) -0.0192(15)
C8 0.052(2) 0.070(2) 0.066(2) -0.0230(18) -0.0123(19) -0.0182(19)
C9 0.044(2) 0.087(3) 0.101(3) -0.030(2) -0.013(2) -0.012(2)
C10 0.065(3) 0.068(2) 0.077(3) -0.023(2) 0.014(2) -0.019(2)
C11 0.086(3) 0.073(2) 0.050(2) -0.0202(18) -0.001(2) -0.033(2)
C12 0.055(2) 0.063(2) 0.055(2) -0.0179(17) -0.0088(18) -0.0214(18)
C13 0.0418(19) 0.068(2) 0.0517(19) -0.0213(17) -0.0106(16) -0.0145(17)
C14 0.104(3) 0.093(3) 0.074(3) 0.006(2) -0.047(2) -0.041(3)
C15 0.157(5) 0.167(5) 0.079(3) 0.020(3) -0.066(3) -0.062(4)
C16 0.118(4) 0.212(7) 0.065(3) -0.042(4) -0.041(3) -0.042(4)
C17 0.093(3) 0.182(5) 0.095(3) -0.071(3) -0.031(3) -0.046(4)
C18 0.084(3) 0.101(3) 0.078(3) -0.036(2) -0.023(2) -0.041(2)
C19 0.047(2) 0.0453(18) 0.065(2) -0.0138(16) -0.0134(17) -0.0209(16)
C20 0.071(2) 0.051(2) 0.085(3) -0.0221(19) -0.007(2) -0.0301(19)
C21 0.081(3) 0.048(2) 0.131(4) -0.032(2) -0.010(3) -0.025(2)
C22 0.087(3) 0.046(2) 0.132(4) -0.007(2) -0.037(3) -0.028(2)
C23 0.084(3) 0.064(2) 0.079(3) 0.009(2) -0.025(2) -0.037(2)
C24 0.060(2) 0.051(2) 0.074(2) -0.0104(18) -0.019(2) -0.0184(18)
C25 0.0382(18) 0.0405(16) 0.058(2) -0.0173(15) -0.0169(16) -0.0107(14)
C26 0.0435(19) 0.0501(18) 0.055(2) -0.0235(16) -0.0155(17) -0.0058(16)
C27 0.064(2) 0.063(2) 0.067(2) -0.0197(18) -0.028(2) -0.0019(19)
C28 0.054(2) 0.067(2) 0.097(3) -0.034(2) -0.038(2) 0.0142(19)
C29 0.043(2) 0.077(2) 0.084(3) -0.036(2) -0.009(2) -0.0112(19)
C30 0.043(2) 0.0542(19) 0.060(2) -0.0172(17) -0.0096(18) -0.0177(17)
C31 0.052(2) 0.069(2) 0.056(2) -0.0237(18) -0.0161(18) -0.0008(18)
C32 0.084(3) 0.112(3) 0.078(3) -0.032(2) 0.004(2) -0.036(3)
C33 0.093(3) 0.152(4) 0.087(3) -0.073(3) -0.010(2) -0.025(3)
C34 0.058(2) 0.088(3) 0.067(2) -0.011(2) -0.003(2) -0.034(2)
C35 0.190(5) 0.132(4) 0.098(3) 0.004(3) 0.001(3) -0.106(4)
C36 0.077(3) 0.158(4) 0.076(3) -0.043(3) 0.006(2) -0.042(3)
C37 0.048(2) 0.0408(18) 0.075(2) -0.0167(16) -0.0226(17) -0.0159(16)
C38 0.053(2) 0.0303(17) 0.089(2) -0.0133(16) -0.0305(19) -0.0086(16)
C39 0.050(2) 0.0386(17) 0.0395(17) -0.0102(14) -0.0096(15) -0.0133(15)
C40 0.073(3) 0.049(2) 0.151(4) -0.030(3) -0.054(3) -0.017(2)
C41 0.0435(19) 0.0407(17) 0.0453(18) -0.0122(14) -0.0097(15) -0.0055(15)
C42 0.054(2) 0.0433(19) 0.107(3) -0.0202(19) -0.008(2) -0.0087(18)
C43 0.071(3) 0.044(2) 0.146(4) -0.032(2) -0.017(3) -0.002(2)
C44 0.054(2) 0.063(2) 0.110(3) -0.036(2) -0.021(2) 0.013(2)
C45 0.044(2) 0.070(2) 0.088(3) -0.025(2) -0.0115(19) -0.0056(19)
C46 0.049(2) 0.0504(19) 0.059(2) -0.0123(16) -0.0126(17) -0.0109(17)

loop_
_atom_type_symbol
_atom_type_description
_atom_type_scat_dispersion_real
_atom_type_scat_dispersion_imag
_atom_type_scat_source
C C 0.0033 0.0016 'International Tables Vol C Tables 4.2.6.8 and 6.1.1.4'
H H 0.0000 0.0000 'International Tables Vol C Tables 4.2.6.8 and 6.1.1.4'
N N 0.0061 0.0033 'International Tables Vol C Tables 4.2.6.8 and 6.1.1.4'
O O 0.0106 0.0060 'International Tables Vol C Tables 4.2.6.8 and 6.1.1.4'
F F 0.0171 0.0103 'International Tables Vol C Tables 4.2.6.8 and 6.1.1.4'
P P 0.1023 0.0942 'International Tables Vol C Tables 4.2.6.8 and 6.1.1.4'
Ni Ni 0.3393 1.1124 'International Tables Vol C Tables 4.2.6.8 and 6.1.1.4'
